data_2239719
loop_
_publ_author_name
'Faizi, Md. Serajul Haque'
'Mashrai, Ashraf'
'Shahid, M.'

_publ_section_title
;
 2,2,6,6-Tetrabromo-3,4,4,5-tetramethoxycyclohexanone
;
_journal_coeditor_code ZS2305
_journal_issue 7
_journal_name_full 'Acta Crystallographica Section E'
_journal_page_first o826
_journal_paper_doi 10.1107/S160053681401472X
_journal_volume 70
_journal_year 2014
_chemical_formula_iupac 'C10 H14 Br4 O5'
_chemical_formula_moiety 'C10 H14 Br4 O5'
_chemical_formula_sum 'C10 H14 Br4 O5'
_chemical_formula_weight 533.81
_chemical_name_systematic
;
2,2,6,6-Tetrabromo-3,4,4,5-tetramethoxycyclohexanone
;
_space_group_IT_number 14
_symmetry_cell_setting monoclinic
_symmetry_space_group_name_Hall '-P 2yn'
_symmetry_space_group_name_H-M 'P 1 21/n 1'
_atom_sites_solution_hydrogens geom
_atom_sites_solution_primary direct
_atom_sites_solution_secondary difmap
_audit_creation_method SHELXL-97
_cell_angle_alpha 90.00
_cell_angle_beta 105.502(5)
_cell_angle_gamma 90.00
_cell_formula_units_Z 4
_cell_length_a 10.396(5)
_cell_length_b 12.441(5)
_cell_length_c 12.316(5)
_cell_measurement_reflns_used 999
_cell_measurement_temperature 100(2)
_cell_measurement_theta_max 28.63
_cell_measurement_theta_min 2.61
_cell_volume 1535.0(11)
_computing_cell_refinement 'SAINT (Bruker, 2003)'
_computing_data_collection 'SMART (Bruker, 2003)'
_computing_data_reduction 'SAINT (Bruker, 2003)'
_computing_molecular_graphics 'DIAMOND (Brandenberg & Putz, 2006)'
_computing_publication_material 'DIAMOND (Brandenberg & Putz, 2006)'
_computing_structure_refinement 'SHELXL97 (Sheldrick, 2008)'
_computing_structure_solution 'SIR97 (Altomare <i>et al.</i>, 1999)'
_diffrn_ambient_temperature 100(2)
_diffrn_measured_fraction_theta_full 1.000
_diffrn_measured_fraction_theta_max 1.000
_diffrn_measurement_device_type 'Bruker SMART APEX CCD'
_diffrn_measurement_method '\w scans'
_diffrn_radiation_monochromator graphite
_diffrn_radiation_type MoK\a
_diffrn_radiation_wavelength 0.71073
_diffrn_reflns_av_R_equivalents 0.0542
_diffrn_reflns_av_sigmaI/netI 0.0339
_diffrn_reflns_limit_h_max 12
_diffrn_reflns_limit_h_min -12
_diffrn_reflns_limit_k_max 15
_diffrn_reflns_limit_k_min -15
_diffrn_reflns_limit_l_max 14
_diffrn_reflns_limit_l_min -14
_diffrn_reflns_number 20265
_diffrn_reflns_theta_full 25.50
_diffrn_reflns_theta_max 25.50
_diffrn_reflns_theta_min 2.28
_diffrn_standards_number 0
_exptl_absorpt_coefficient_mu 10.498
_exptl_absorpt_correction_T_max 0.3656
_exptl_absorpt_correction_T_min 0.2279
_exptl_absorpt_correction_type multi-scan
_exptl_absorpt_process_details '(SADABS; Sheldrick, 2004)'
_exptl_crystal_colour yellow
_exptl_crystal_density_diffrn 2.310
_exptl_crystal_density_method 'not measured'
_exptl_crystal_description block
_exptl_crystal_F_000 1016
_exptl_crystal_size_max 0.20
_exptl_crystal_size_mid 0.15
_exptl_crystal_size_min 0.12
_refine_diff_density_max 0.851
_refine_diff_density_min -1.005
_refine_ls_extinction_method none
_refine_ls_goodness_of_fit_ref 1.049
_refine_ls_hydrogen_treatment constr
_refine_ls_matrix_type full
_refine_ls_number_parameters 172
_refine_ls_number_reflns 2867
_refine_ls_number_restraints 0
_refine_ls_restrained_S_all 1.049
_refine_ls_R_factor_all 0.0408
_refine_ls_R_factor_gt 0.0325
_refine_ls_shift/su_max 0.001
_refine_ls_shift/su_mean 0.000
_refine_ls_structure_factor_coef Fsqd
_refine_ls_weighting_details 'calc w=1/[\s^2^(Fo^2^)+(0.0476P)^2^+1.8635P] where P=(Fo^2^+2Fc^2^)/3'
_refine_ls_weighting_scheme calc
_refine_ls_wR_factor_gt 0.0815
_refine_ls_wR_factor_ref 0.0861
_reflns_number_gt 2466
_reflns_number_total 2867
_reflns_threshold_expression I>2\s(I)
_cod_data_source_file zs2305sup1.cif
_cod_data_source_block I
_cod_original_sg_symbol_H-M 'P 21/n'
_cod_database_code 2239719
_cod_database_fobs_code 2239719

loop_
_symmetry_equiv_pos_as_xyz
'x, y, z'
'-x+1/2, y+1/2, -z+1/2'
'-x, -y, -z'
'x-1/2, -y-1/2, z-1/2'

loop_
_atom_site_type_symbol
_atom_site_label
_atom_site_fract_x
_atom_site_fract_y
_atom_site_fract_z
_atom_site_U_iso_or_equiv
_atom_site_adp_type
_atom_site_calc_flag
_atom_site_refinement_flags
_atom_site_occupancy
_atom_site_symmetry_multiplicity
C C1 0.6442(4) 0.0403(3) 0.2171(3) 0.0253(8) Uani d . 1 1
C C2 0.7031(4) 0.1525(3) 0.2524(3) 0.0244(8) Uani d . 1 1
C C3 0.6061(4) 0.2460(3) 0.2078(3) 0.0236(8) Uani d . 1 1
H H3 0.6444 0.3136 0.2429 0.028 Uiso calc R 1 1
C C4 0.4661(4) 0.2290(3) 0.2259(3) 0.0253(8) Uani d . 1 1
C C5 0.4051(4) 0.1254(3) 0.1655(3) 0.0231(8) Uani d . 1 1
H H5 0.3972 0.1352 0.0850 0.028 Uiso calc R 1 1
C C6 0.4933(4) 0.0256(3) 0.2045(3) 0.0245(8) Uani d . 1 1
C C7 0.6279(5) 0.3481(3) 0.0472(4) 0.0381(11) Uani d . 1 1
H H7A 0.6112 0.3431 -0.0331 0.057 Uiso calc R 1 1
H H7B 0.7215 0.3594 0.0805 0.057 Uiso calc R 1 1
H H7C 0.5784 0.4073 0.0657 0.057 Uiso calc R 1 1
C C8 0.3675(5) 0.2322(5) 0.3844(4) 0.0517(14) Uani d . 1 1
H H8A 0.3942 0.2343 0.4652 0.078 Uiso calc R 1 1
H H8B 0.3162 0.1683 0.3597 0.078 Uiso calc R 1 1
H H8C 0.3141 0.2943 0.3561 0.078 Uiso calc R 1 1
C C9 0.4060(5) 0.4176(4) 0.2142(5) 0.0489(13) Uani d . 1 1
H H9A 0.3407 0.4663 0.1706 0.073 Uiso calc R 1 1
H H9B 0.4933 0.4387 0.2097 0.073 Uiso calc R 1 1
H H9C 0.4029 0.4193 0.2914 0.073 Uiso calc R 1 1
C C10 0.1701(5) 0.1231(5) 0.0796(5) 0.0619(17) Uani d . 1 1
H H10A 0.0869 0.1052 0.0951 0.093 Uiso calc R 1 1
H H10B 0.1814 0.0800 0.0182 0.093 Uiso calc R 1 1
H H10C 0.1699 0.1978 0.0599 0.093 Uiso calc R 1 1
O O1 0.7121(3) -0.0326(2) 0.2003(3) 0.0409(8) Uani d . 1 1
O O2 0.5874(3) 0.2513(2) 0.0895(2) 0.0273(6) Uani d . 1 1
O O3 0.3779(3) 0.3107(2) 0.1706(3) 0.0322(7) Uani d . 1 1
O O4 0.4841(3) 0.2319(3) 0.3426(2) 0.0336(7) Uani d . 1 1
O O5 0.2763(3) 0.1030(2) 0.1766(3) 0.0346(7) Uani d . 1 1
Br Br1 0.76975(4) 0.15408(4) 0.41548(4) 0.03859(15) Uani d . 1 1
Br Br2 0.86086(4) 0.16954(4) 0.19556(5) 0.04340(15) Uani d . 1 1
Br Br3 0.48249(5) -0.02879(4) 0.35148(4) 0.03964(15) Uani d . 1 1
Br Br4 0.42888(5) -0.08868(3) 0.09570(4) 0.03854(14) Uani d . 1 1

loop_
_atom_site_aniso_label
_atom_site_aniso_U_11
_atom_site_aniso_U_22
_atom_site_aniso_U_33
_atom_site_aniso_U_12
_atom_site_aniso_U_13
_atom_site_aniso_U_23
C1 0.028(2) 0.028(2) 0.0225(19) 0.0045(17) 0.0103(16) 0.0020(16)
C2 0.0189(19) 0.031(2) 0.026(2) 0.0010(15) 0.0107(16) -0.0048(16)
C3 0.0242(19) 0.0233(19) 0.0241(19) -0.0026(15) 0.0077(16) -0.0036(15)
C4 0.0220(19) 0.032(2) 0.0231(19) 0.0070(16) 0.0088(16) -0.0032(17)
C5 0.0210(19) 0.029(2) 0.0227(19) -0.0029(16) 0.0120(16) 0.0013(16)
C6 0.028(2) 0.026(2) 0.0216(18) 0.0004(16) 0.0100(16) 0.0013(15)
C7 0.042(3) 0.034(2) 0.040(3) -0.0062(19) 0.014(2) 0.004(2)
C8 0.044(3) 0.079(4) 0.041(3) 0.012(3) 0.028(2) -0.008(3)
C9 0.051(3) 0.031(3) 0.065(3) 0.013(2) 0.016(3) -0.014(2)
C10 0.020(2) 0.092(4) 0.067(4) -0.012(3) -0.001(2) 0.032(3)
O1 0.0357(17) 0.0313(17) 0.058(2) 0.0098(13) 0.0158(15) -0.0045(15)
O2 0.0300(15) 0.0288(15) 0.0262(14) -0.0063(12) 0.0129(12) -0.0037(11)
O3 0.0279(15) 0.0296(15) 0.0391(16) 0.0100(12) 0.0092(13) -0.0027(13)
O4 0.0319(16) 0.0483(18) 0.0256(15) 0.0072(13) 0.0161(13) -0.0052(13)
O5 0.0206(14) 0.0475(19) 0.0388(17) -0.0042(12) 0.0134(13) 0.0066(14)
Br1 0.0321(2) 0.0495(3) 0.0289(2) 0.00714(19) -0.00106(18) -0.00593(19)
Br2 0.0262(2) 0.0488(3) 0.0627(3) 0.00206(18) 0.0249(2) 0.0017(2)
Br3 0.0440(3) 0.0459(3) 0.0336(2) 0.0030(2) 0.0184(2) 0.0132(2)
Br4 0.0484(3) 0.0277(2) 0.0401(3) -0.01180(18) 0.0127(2) -0.00577(18)

loop_
_atom_type_symbol
_atom_type_description
_atom_type_scat_dispersion_real
_atom_type_scat_dispersion_imag
_atom_type_scat_source
C C 0.0033 0.0016 'International Tables Vol C Tables 4.2.6.8 and 6.1.1.4'
H H 0.0000 0.0000 'International Tables Vol C Tables 4.2.6.8 and 6.1.1.4'
O O 0.0106 0.0060 'International Tables Vol C Tables 4.2.6.8 and 6.1.1.4'
Br Br -0.2901 2.4595 'International Tables Vol C Tables 4.2.6.8 and 6.1.1.4'

loop_
_geom_angle_atom_site_label_1
_geom_angle_atom_site_label_2
_geom_angle_atom_site_label_3
_geom_angle
O1 C1 C2 121.7(4)
O1 C1 C6 121.4(4)
C2 C1 C6 116.9(3)
C1 C2 C3 114.2(3)
C1 C2 Br1 107.8(3)
C3 C2 Br1 112.3(3)
C1 C2 Br2 107.7(3)
C3 C2 Br2 108.8(3)
Br1 C2 Br2 105.50(18)
O2 C3 C2 107.3(3)
O2 C3 C4 106.2(3)
C2 C3 C4 113.4(3)
O2 C3 H3 109.9
C2 C3 H3 109.9
C4 C3 H3 109.9
O4 C4 O3 111.5(3)
O4 C4 C5 116.4(3)
O3 C4 C5 103.8(3)
O4 C4 C3 105.8(3)
O3 C4 C3 110.2(3)
C5 C4 C3 109.1(3)
O5 C5 C4 113.5(3)
O5 C5 C6 108.2(3)
C4 C5 C6 112.9(3)
O5 C5 H5 107.3
C4 C5 H5 107.3
C6 C5 H5 107.3
C5 C6 C1 116.0(3)
C5 C6 Br4 107.9(2)
C1 C6 Br4 108.0(3)
C5 C6 Br3 112.9(3)
C1 C6 Br3 104.8(2)
Br4 C6 Br3 106.80(19)
O2 C7 H7A 109.5
O2 C7 H7B 109.5
H7A C7 H7B 109.5
O2 C7 H7C 109.5
H7A C7 H7C 109.5
H7B C7 H7C 109.5
O4 C8 H8A 109.5
O4 C8 H8B 109.5
H8A C8 H8B 109.5
O4 C8 H8C 109.5
H8A C8 H8C 109.5
H8B C8 H8C 109.5
O3 C9 H9A 109.5
O3 C9 H9B 109.5
H9A C9 H9B 109.5
O3 C9 H9C 109.5
H9A C9 H9C 109.5
H9B C9 H9C 109.5
O5 C10 H10A 109.5
O5 C10 H10B 109.5
H10A C10 H10B 109.5
O5 C10 H10C 109.5
H10A C10 H10C 109.5
H10B C10 H10C 109.5
C3 O2 C7 116.3(3)
C4 O3 C9 116.4(3)
C4 O4 C8 118.2(3)
C5 O5 C10 115.5(3)

loop_
_geom_bond_atom_site_label_1
_geom_bond_atom_site_label_2
_geom_bond_distance
C1 O1 1.201(5)
C1 C2 1.540(6)
C1 C6 1.545(5)
C2 C3 1.540(5)
C2 Br1 1.942(4)
C2 Br2 1.959(4)
C3 O2 1.419(5)
C3 C4 1.545(5)
C3 H3 0.9800
C4 O4 1.399(5)
C4 O3 1.416(5)
C4 C5 1.537(6)
C5 O5 1.410(5)
C5 C6 1.542(5)
C5 H5 0.9800
C6 Br4 1.946(4)
C6 Br3 1.964(4)
C7 O2 1.420(5)
C7 H7A 0.9600
C7 H7B 0.9600
C7 H7C 0.9600
C8 O4 1.439(5)
C8 H8A 0.9600
C8 H8B 0.9600
C8 H8C 0.9600
C9 O3 1.434(5)
C9 H9A 0.9600
C9 H9B 0.9600
C9 H9C 0.9600
C10 O5 1.415(6)
C10 H10A 0.9600
C10 H10B 0.9600
C10 H10C 0.9600

loop_
_geom_hbond_atom_site_label_D
_geom_hbond_atom_site_label_H
_geom_hbond_atom_site_label_A
_geom_hbond_site_symmetry_A
_geom_hbond_distance_DH
_geom_hbond_distance_HA
_geom_hbond_distance_DA
_geom_hbond_angle_DHA
_geom_hbond_publ_flag
C3 H3 O1 2_655 0.98 2.41 3.361(5) 163 yes

loop_
_geom_torsion_atom_site_label_1
_geom_torsion_atom_site_label_2
_geom_torsion_atom_site_label_3
_geom_torsion_atom_site_label_4
_geom_torsion
O1 C1 C2 C3 147.2(4)
C6 C1 C2 C3 -33.0(5)
O1 C1 C2 Br1 -87.3(4)
C6 C1 C2 Br1 92.6(3)
O1 C1 C2 Br2 26.2(5)
C6 C1 C2 Br2 -154.0(3)
C1 C2 C3 O2 -69.5(4)
Br1 C2 C3 O2 167.3(2)
Br2 C2 C3 O2 50.9(3)
C1 C2 C3 C4 47.5(4)
Br1 C2 C3 C4 -75.7(3)
Br2 C2 C3 C4 167.9(2)
O2 C3 C4 O4 -175.7(3)
C2 C3 C4 O4 66.7(4)
O2 C3 C4 O3 -55.0(4)
C2 C3 C4 O3 -172.6(3)
O2 C3 C4 C5 58.4(4)
C2 C3 C4 C5 -59.2(4)
O4 C4 C5 O5 60.8(4)
O3 C4 C5 O5 -62.2(4)
C3 C4 C5 O5 -179.7(3)
O4 C4 C5 C6 -62.8(4)
O3 C4 C5 C6 174.3(3)
C3 C4 C5 C6 56.7(4)
O5 C5 C6 C1 -170.4(3)
C4 C5 C6 C1 -44.0(4)
O5 C5 C6 Br4 68.3(3)
C4 C5 C6 Br4 -165.3(3)
O5 C5 C6 Br3 -49.5(4)
C4 C5 C6 Br3 77.0(3)
O1 C1 C6 C5 -148.5(4)
C2 C1 C6 C5 31.7(5)
O1 C1 C6 Br4 -27.3(4)
C2 C1 C6 Br4 152.9(3)
O1 C1 C6 Br3 86.3(4)
C2 C1 C6 Br3 -93.5(3)
C2 C3 O2 C7 -118.5(4)
C4 C3 O2 C7 119.9(4)
O4 C4 O3 C9 50.5(5)
C5 C4 O3 C9 176.6(4)
C3 C4 O3 C9 -66.7(5)
O3 C4 O4 C8 52.1(5)
C5 C4 O4 C8 -66.7(5)
C3 C4 O4 C8 172.0(4)
C4 C5 O5 C10 105.2(5)
C6 C5 O5 C10 -128.7(4)
